data_7026800
loop_
_publ_author_name
'Anisimova, Tatyana B.'
'Bokach, Nadezhda A.'
'Luzyanin, Konstantin V.'
'Haukka, Matti'
'Kukushkin, Vadim Yu'

_publ_section_title
;
 Push-pull nitrile ligands exhibit specific hydration patterns.
;
_journal_issue 44
_journal_name_full 'Dalton transactions (Cambridge, England : 2003)'
_journal_page_first 10790
_journal_page_last 10798
_journal_paper_doi 10.1039/c0dt00711k
_journal_volume 39
_journal_year 2010
_chemical_formula_moiety 'C8 H16 Cl2 N2 O Pt S'
_chemical_formula_sum 'C8 H16 Cl2 N2 O Pt S'
_chemical_formula_weight 454.28
_chemical_name_systematic
;
?
;
_space_group_IT_number 2
_symmetry_cell_setting triclinic
_symmetry_space_group_name_Hall '-P 1'
_symmetry_space_group_name_H-M 'P -1'
_atom_sites_solution_hydrogens geom
_atom_sites_solution_primary direct
_atom_sites_solution_secondary difmap
_audit_creation_method SHELXL-97
_cell_angle_alpha 85.659(5)
_cell_angle_beta 87.383(7)
_cell_angle_gamma 81.935(7)
_cell_formula_units_Z 2
_cell_length_a 7.9021(6)
_cell_length_b 8.3489(5)
_cell_length_c 9.9116(7)
_cell_measurement_reflns_used 2644
_cell_measurement_temperature 120(2)
_cell_measurement_theta_min 1.00
_cell_volume 645.17(8)
_computing_cell_refinement 'EvalCCD (Duisenberg, 1998-2003)'
_computing_data_collection 'Collect (Bruker AXS BV, 1997-2004)'
_computing_data_reduction 'EvalCCD (Duisenberg, 1998-2003)'
_computing_molecular_graphics 'Diamond v.3.1e (Brandenburg, 2007)'
_computing_publication_material 'SHELXL-97 (Sheldrick, 1997)'
_computing_structure_refinement 'SHELXL-97 (Sheldrick, 1997)'
_computing_structure_solution 'SIR2004 (Burla et al., 2003)'
_diffrn_ambient_temperature 120(2)
_diffrn_detector_area_resol_mean 9
_diffrn_measured_fraction_theta_full 0.998
_diffrn_measured_fraction_theta_max 0.998
_diffrn_measurement_device '95mm CCD camera on \k-goniostat'
_diffrn_measurement_device_type 'Nonius KappaCCD'
_diffrn_measurement_method '\f scans and \w scans with \k offset'
_diffrn_radiation_monochromator 'horizontally mounted graphite crystal'
_diffrn_radiation_source 'fine-focus sealed tube'
_diffrn_radiation_type MoK\a
_diffrn_radiation_wavelength 0.71073
_diffrn_reflns_av_R_equivalents 0.0303
_diffrn_reflns_av_sigmaI/netI 0.0295
_diffrn_reflns_limit_h_max 8
_diffrn_reflns_limit_h_min -10
_diffrn_reflns_limit_k_max 10
_diffrn_reflns_limit_k_min -10
_diffrn_reflns_limit_l_max 12
_diffrn_reflns_limit_l_min -12
_diffrn_reflns_number 10663
_diffrn_reflns_theta_full 27.50
_diffrn_reflns_theta_max 27.50
_diffrn_reflns_theta_min 3.11
_exptl_absorpt_coefficient_mu 11.427
_exptl_absorpt_correction_T_max 0.4017
_exptl_absorpt_correction_T_min 0.1737
_exptl_absorpt_correction_type multi-scan
_exptl_absorpt_process_details 'SADABS v.2.10 (Sheldrick, 2003)'
_exptl_crystal_colour 'pale yellow'
_exptl_crystal_density_diffrn 2.338
_exptl_crystal_density_method 'not measured'
_exptl_crystal_description block
_exptl_crystal_F_000 428
_exptl_crystal_size_max 0.21
_exptl_crystal_size_mid 0.16
_exptl_crystal_size_min 0.08
_refine_diff_density_max 0.942
_refine_diff_density_min -1.008
_refine_diff_density_rms 0.113
_refine_ls_extinction_method none
_refine_ls_goodness_of_fit_ref 1.048
_refine_ls_hydrogen_treatment constr
_refine_ls_matrix_type full
_refine_ls_number_parameters 138
_refine_ls_number_reflns 2949
_refine_ls_number_restraints 0
_refine_ls_restrained_S_all 1.048
_refine_ls_R_factor_all 0.0206
_refine_ls_R_factor_gt 0.0169
_refine_ls_shift/su_max 0.002
_refine_ls_shift/su_mean 0.000
_refine_ls_structure_factor_coef Fsqd
_refine_ls_weighting_details 'calc w=1/[\s^2^(Fo^2^)+(0.0094P)^2^+0.3426P] where P=(Fo^2^+2Fc^2^)/3'
_refine_ls_weighting_scheme calc
_refine_ls_wR_factor_gt 0.0350
_refine_ls_wR_factor_ref 0.0360
_reflns_number_gt 2742
_reflns_number_total 2949
_reflns_threshold_expression >2sigma(I)
_cod_data_source_file c0dt00711k.txt
_cod_data_source_block cis_3
_cod_database_code 7026800

loop_
_symmetry_equiv_pos_as_xyz
'x, y, z'
'-x, -y, -z'

loop_
_atom_site_label
_atom_site_type_symbol
_atom_site_fract_x
_atom_site_fract_y
_atom_site_fract_z
_atom_site_U_iso_or_equiv
_atom_site_adp_type
_atom_site_occupancy
_atom_site_symmetry_multiplicity
_atom_site_calc_flag
_atom_site_refinement_flags
Pt1 Pt 0.722353(13) 0.461641(12) 0.614850(10) 0.01518(4) Uani 1 1 d .
Cl1 Cl 0.71414(10) 0.33546(9) 0.82710(7) 0.02194(15) Uani 1 1 d .
Cl2 Cl 0.57989(10) 0.69975(9) 0.69549(8) 0.02424(16) Uani 1 1 d .
S1 S 0.85184(9) 0.22890(8) 0.54403(7) 0.01621(14) Uani 1 1 d .
O1 O 1.0103(2) 0.1549(2) 0.6091(2) 0.0222(5) Uani 1 1 d .
N1 N 0.7276(3) 0.5749(3) 0.4324(3) 0.0224(6) Uani 1 1 d .
N2 N 0.7254(3) 0.7151(3) 0.2063(2) 0.0209(5) Uani 1 1 d .
C1 C 0.7240(4) 0.6410(3) 0.3263(3) 0.0187(6) Uani 1 1 d .
C2 C 0.6622(4) 0.8895(3) 0.1882(3) 0.0216(6) Uani 1 1 d .
H2A H 0.6660 0.9401 0.2750 0.026 Uiso 1 1 calc R
H2B H 0.5419 0.9049 0.1603 0.026 Uiso 1 1 calc R
C3 C 0.7716(4) 0.9699(4) 0.0814(3) 0.0276(7) Uani 1 1 d .
H3A H 0.8875 0.9690 0.1155 0.033 Uiso 1 1 calc R
H3B H 0.7210 1.0842 0.0621 0.033 Uiso 1 1 calc R
C4 C 0.7842(4) 0.8809(4) -0.0489(3) 0.0259(7) Uani 1 1 d .
H4A H 0.6691 0.8885 -0.0865 0.031 Uiso 1 1 calc R
H4B H 0.8585 0.9332 -0.1168 0.031 Uiso 1 1 calc R
C5 C 0.8570(4) 0.7036(4) -0.0217(3) 0.0254(7) Uani 1 1 d .
H5A H 0.9746 0.6958 0.0111 0.031 Uiso 1 1 calc R
H5B H 0.8628 0.6479 -0.1068 0.031 Uiso 1 1 calc R
C6 C 0.7457(4) 0.6212(4) 0.0836(3) 0.0239(7) Uani 1 1 d .
H6A H 0.6323 0.6166 0.0468 0.029 Uiso 1 1 calc R
H6B H 0.7998 0.5089 0.1072 0.029 Uiso 1 1 calc R
C7 C 0.8932(4) 0.2416(4) 0.3659(3) 0.0225(6) Uani 1 1 d .
H7A H 0.9775 0.3159 0.3430 0.034 Uiso 1 1 calc R
H7B H 0.7869 0.2822 0.3199 0.034 Uiso 1 1 calc R
H7C H 0.9380 0.1338 0.3366 0.034 Uiso 1 1 calc R
C8 C 0.7035(4) 0.0869(3) 0.5616(3) 0.0198(6) Uani 1 1 d .
H8A H 0.7549 -0.0146 0.5239 0.030 Uiso 1 1 calc R
H8B H 0.6001 0.1310 0.5130 0.030 Uiso 1 1 calc R
H8C H 0.6735 0.0659 0.6577 0.030 Uiso 1 1 calc R

loop_
_atom_site_aniso_label
_atom_site_aniso_U_11
_atom_site_aniso_U_22
_atom_site_aniso_U_33
_atom_site_aniso_U_23
_atom_site_aniso_U_13
_atom_site_aniso_U_12
Pt1 0.01848(6) 0.01286(6) 0.01453(7) 0.00069(4) -0.00208(4) -0.00369(4)
Cl1 0.0308(4) 0.0197(4) 0.0149(3) 0.0018(3) 0.0003(3) -0.0039(3)
Cl2 0.0313(4) 0.0170(4) 0.0239(4) -0.0046(3) -0.0080(3) 0.0024(3)
S1 0.0175(3) 0.0155(3) 0.0158(3) -0.0001(3) -0.0008(3) -0.0033(3)
O1 0.0186(10) 0.0224(11) 0.0257(11) -0.0017(9) -0.0040(9) -0.0016(8)
N1 0.0312(14) 0.0139(12) 0.0222(14) 0.0006(11) -0.0015(11) -0.0037(11)
N2 0.0303(14) 0.0168(13) 0.0143(12) 0.0019(10) -0.0002(10) -0.0001(11)
C1 0.0204(15) 0.0137(14) 0.0221(16) -0.0028(13) -0.0008(12) -0.0020(11)
C2 0.0296(16) 0.0163(15) 0.0182(15) 0.0012(12) -0.0020(13) -0.0017(12)
C3 0.0377(18) 0.0255(17) 0.0217(16) 0.0037(13) -0.0032(14) -0.0134(14)
C4 0.0308(17) 0.0319(18) 0.0165(15) 0.0020(13) -0.0006(13) -0.0117(14)
C5 0.0199(15) 0.0378(19) 0.0181(15) -0.0074(14) -0.0001(12) 0.0003(13)
C6 0.0355(18) 0.0178(15) 0.0171(15) -0.0023(12) -0.0024(13) 0.0021(13)
C7 0.0277(16) 0.0222(16) 0.0177(15) -0.0006(12) 0.0023(12) -0.0047(13)
C8 0.0201(14) 0.0179(15) 0.0224(15) -0.0007(12) -0.0019(12) -0.0067(12)

loop_
_atom_type_symbol
_atom_type_description
_atom_type_scat_dispersion_real
_atom_type_scat_dispersion_imag
_atom_type_scat_source
C C 0.0033 0.0016 'International Tables Vol C Tables 4.2.6.8 and 6.1.1.4'
H H 0.0000 0.0000 'International Tables Vol C Tables 4.2.6.8 and 6.1.1.4'
N N 0.0061 0.0033 'International Tables Vol C Tables 4.2.6.8 and 6.1.1.4'
O O 0.0106 0.0060 'International Tables Vol C Tables 4.2.6.8 and 6.1.1.4'
S S 0.1246 0.1234 'International Tables Vol C Tables 4.2.6.8 and 6.1.1.4'
Cl Cl 0.1484 0.1585 'International Tables Vol C Tables 4.2.6.8 and 6.1.1.4'
Pt Pt -1.7033 8.3905 'International Tables Vol C Tables 4.2.6.8 and 6.1.1.4'

loop_
_geom_angle_atom_site_label_1
_geom_angle_atom_site_label_2
_geom_angle_atom_site_label_3
_geom_angle
_geom_angle_publ_flag
N1 Pt1 S1 93.57(7) yes
N1 Pt1 Cl1 178.89(7) ?
S1 Pt1 Cl1 87.53(3) ?
N1 Pt1 Cl2 88.37(7) ?
S1 Pt1 Cl2 177.63(3) ?
Cl1 Pt1 Cl2 90.53(3) yes
O1 S1 C8 108.33(13) ?
O1 S1 C7 108.01(14) ?
C8 S1 C7 101.54(15) ?
O1 S1 Pt1 117.97(9) ?
C8 S1 Pt1 108.00(10) ?
C7 S1 Pt1 111.68(10) ?
C1 N1 Pt1 177.4(3) ?
C1 N2 C2 120.0(2) ?
C1 N2 C6 120.5(2) ?
C2 N2 C6 117.5(2) ?
N1 C1 N2 178.1(3) yes
N2 C2 C3 109.8(3) ?
N2 C2 H2A 109.7 ?
C3 C2 H2A 109.7 ?
N2 C2 H2B 109.7 ?
C3 C2 H2B 109.7 ?
H2A C2 H2B 108.2 ?
C2 C3 C4 110.5(3) ?
C2 C3 H3A 109.5 ?
C4 C3 H3A 109.5 ?
C2 C3 H3B 109.5 ?
C4 C3 H3B 109.5 ?
H3A C3 H3B 108.1 ?
C5 C4 C3 110.8(3) ?
C5 C4 H4A 109.5 ?
C3 C4 H4A 109.5 ?
C5 C4 H4B 109.5 ?
C3 C4 H4B 109.5 ?
H4A C4 H4B 108.1 ?
C4 C5 C6 110.4(2) ?
C4 C5 H5A 109.6 ?
C6 C5 H5A 109.6 ?
C4 C5 H5B 109.6 ?
C6 C5 H5B 109.6 ?
H5A C5 H5B 108.1 ?
N2 C6 C5 108.9(3) ?
N2 C6 H6A 109.9 ?
C5 C6 H6A 109.9 ?
N2 C6 H6B 109.9 ?
C5 C6 H6B 109.9 ?
H6A C6 H6B 108.3 ?
S1 C7 H7A 109.5 ?
S1 C7 H7B 109.5 ?
H7A C7 H7B 109.5 ?
S1 C7 H7C 109.5 ?
H7A C7 H7C 109.5 ?
H7B C7 H7C 109.5 ?
S1 C8 H8A 109.5 ?
S1 C8 H8B 109.5 ?
H8A C8 H8B 109.5 ?
S1 C8 H8C 109.5 ?
H8A C8 H8C 109.5 ?
H8B C8 H8C 109.5 ?

loop_
_geom_bond_atom_site_label_1
_geom_bond_atom_site_label_2
_geom_bond_distance
_geom_bond_publ_flag
Pt1 N1 1.978(3) yes
Pt1 S1 2.2133(7) yes
Pt1 Cl1 2.2827(7) yes
Pt1 Cl2 2.3213(7) yes
S1 O1 1.471(2) ?
S1 C8 1.775(3) ?
S1 C7 1.779(3) ?
N1 C1 1.150(4) yes
N2 C1 1.298(4) yes
N2 C2 1.472(4) ?
N2 C6 1.486(4) ?
C2 C3 1.514(4) ?
C2 H2A 0.9900 ?
C2 H2B 0.9900 ?
C3 C4 1.530(4) ?
C3 H3A 0.9900 ?
C3 H3B 0.9900 ?
C4 C5 1.520(4) ?
C4 H4A 0.9900 ?
C4 H4B 0.9900 ?
C5 C6 1.522(4) ?
C5 H5A 0.9900 ?
C5 H5B 0.9900 ?
C6 H6A 0.9900 ?
C6 H6B 0.9900 ?
C7 H7A 0.9800 ?
C7 H7B 0.9800 ?
C7 H7C 0.9800 ?
C8 H8A 0.9800 ?
C8 H8B 0.9800 ?
C8 H8C 0.9800 ?
